data_7028566
loop_
_publ_author_name
'Imran, Muhammad'
'Neumann, Beate'
'Stammler, Hans-Georg'
'Monkowius, Uwe'
'Ertl, Martin'
'Mitzel, Norbert W.'

_publ_section_title
;
 Borate-based ligands with two soft heterocycle/thione groups and their
 sodium and bismuth complexes.
;
_journal_issue 3
_journal_name_full 'Dalton transactions (Cambridge, England : 2003)'
_journal_page_first 1267
_journal_page_last 1278
_journal_paper_doi 10.1039/c3dt52607k
_journal_volume 43
_journal_year 2014
_chemical_formula_moiety 'C16 H20 Bi2 Cl6 N4 S8, 2(C4 H8 O)'
_chemical_formula_sum 'C24 H36 Bi2 Cl6 N4 O2 S8'
_chemical_formula_weight 1299.71
_chemical_name_systematic ?
_space_group_IT_number 2
_symmetry_cell_setting triclinic
_symmetry_space_group_name_Hall '-P 1'
_symmetry_space_group_name_H-M 'P -1'
_atom_sites_solution_hydrogens geom
_atom_sites_solution_primary direct
_atom_sites_solution_secondary difmap
_audit_creation_method SHELXL-97
_cell_angle_alpha 95.4432(8)
_cell_angle_beta 102.1521(8)
_cell_angle_gamma 95.4020(8)
_cell_formula_units_Z 1
_cell_length_a 9.7298(2)
_cell_length_b 10.4082(2)
_cell_length_c 10.5641(2)
_cell_measurement_reflns_used 40953
_cell_measurement_temperature 100(2)
_cell_measurement_theta_max 30.034
_cell_measurement_theta_min 2.910
_cell_volume 1033.95(4)
_computing_cell_refinement 'HKL Scalepack (Otwinowski & Minor 1997)'
_computing_data_collection 'Collect, Bruker AXS, 2004'
_computing_data_reduction 'Denzo and Scalepack (Otwinowski & Minor, 1997)'
_computing_molecular_graphics 'SHELXTL-PLUS (1990)'
_computing_publication_material 'SHELXL-97 (Sheldrick, 1997)'
_computing_structure_refinement 'SHELXL-97 (Sheldrick, 1997)'
_computing_structure_solution 'SHELXS-97 (Sheldrick, 1990)'
_diffrn_ambient_temperature 100(2)
_diffrn_measured_fraction_theta_full 0.998
_diffrn_measured_fraction_theta_max 0.998
_diffrn_measurement_device_type KappaCCD
_diffrn_measurement_method CCD
_diffrn_radiation_monochromator graphite
_diffrn_radiation_source 'fine-focus sealed tube'
_diffrn_radiation_type MoK\a
_diffrn_radiation_wavelength 0.71073
_diffrn_reflns_av_R_equivalents 0.052
_diffrn_reflns_av_sigmaI/netI 0.0346
_diffrn_reflns_limit_h_max 13
_diffrn_reflns_limit_h_min -13
_diffrn_reflns_limit_k_max 14
_diffrn_reflns_limit_k_min -14
_diffrn_reflns_limit_l_max 14
_diffrn_reflns_limit_l_min -14
_diffrn_reflns_number 39228
_diffrn_reflns_theta_full 30.00
_diffrn_reflns_theta_max 30.00
_diffrn_reflns_theta_min 3.25
_exptl_absorpt_coefficient_mu 9.320
_exptl_absorpt_correction_T_max 0.2450
_exptl_absorpt_correction_T_min 0.1664
_exptl_absorpt_correction_type multi-scan
_exptl_absorpt_process_details 'Denzo and Scalepack (Otwinowski & Minor, 1997)'
_exptl_crystal_colour orange
_exptl_crystal_density_diffrn 2.087
_exptl_crystal_density_method 'not measured'
_exptl_crystal_description column
_exptl_crystal_F_000 620
_exptl_crystal_size_max 0.30
_exptl_crystal_size_mid 0.26
_exptl_crystal_size_min 0.21
_refine_diff_density_max 2.275
_refine_diff_density_min -2.065
_refine_diff_density_rms 0.149
_refine_ls_extinction_coef 0.0035(2)
_refine_ls_extinction_expression Fc^*^=kFc[1+0.001xFc^2^\l^3^/sin(2\q)]^-1/4^
_refine_ls_extinction_method SHELXL
_refine_ls_goodness_of_fit_ref 1.014
_refine_ls_hydrogen_treatment constr
_refine_ls_matrix_type full
_refine_ls_number_parameters 211
_refine_ls_number_reflns 6017
_refine_ls_number_restraints 0
_refine_ls_restrained_S_all 1.014
_refine_ls_R_factor_all 0.0260
_refine_ls_R_factor_gt 0.0243
_refine_ls_shift/su_max 0.001
_refine_ls_shift/su_mean 0.000
_refine_ls_structure_factor_coef Fsqd
_refine_ls_weighting_details 'calc w=1/[\s^2^(Fo^2^)+(0.0234P)^2^+2.8632P] where P=(Fo^2^+2Fc^2^)/3'
_refine_ls_weighting_scheme calc
_refine_ls_wR_factor_gt 0.0579
_refine_ls_wR_factor_ref 0.0587
_reflns_number_gt 5762
_reflns_number_total 6017
_reflns_threshold_expression >2sigma(I)
_cod_data_source_file c3dt52607k.txt
_cod_data_source_block compound6
_cod_depositor_comments
;
The following automatic conversions were performed:

'_symmetry_cell_setting' value 'Triclinic' changed to 'triclinic'
according to
/usr/data/users/saulius/automatic-downloads/current/RSC/lib/dictionaries/cif_core.dic
dictionary named 'cif_core.dic' version 2.4.2 from 2011-04-26.

Automatic conversion script
Id: cif_fix_values 2281 2013-09-26 08:29:07Z andrius 
;
_cod_database_code 7028566

loop_
_symmetry_equiv_pos_as_xyz
'x, y, z'
'-x, -y, -z'

loop_
_atom_site_label
_atom_site_type_symbol
_atom_site_fract_x
_atom_site_fract_y
_atom_site_fract_z
_atom_site_U_iso_or_equiv
_atom_site_adp_type
_atom_site_occupancy
_atom_site_symmetry_multiplicity
_atom_site_calc_flag
_atom_site_refinement_flags
Bi1 Bi 0.425115(12) 0.315473(10) 0.377063(10) 0.01310(5) Uani 1 1 d .
Cl1 Cl 0.65480(8) 0.51552(7) 0.41785(7) 0.01620(14) Uani 1 1 d .
Cl2 Cl 0.29539(8) 0.43733(7) 0.16925(7) 0.01770(14) Uani 1 1 d .
Cl3 Cl 0.20381(9) 0.15597(8) 0.37566(8) 0.02106(15) Uani 1 1 d .
S1 S 0.53693(9) 0.15692(8) 0.22065(7) 0.01649(14) Uani 1 1 d .
S2 S 0.57442(9) 0.34433(8) 0.02213(8) 0.01806(15) Uani 1 1 d .
S3 S 0.57895(9) 0.17656(8) 0.55566(8) 0.02033(16) Uani 1 1 d .
S4 S 0.86883(10) 0.19081(9) 0.48768(9) 0.02307(17) Uani 1 1 d .
N1 N 0.3926(3) 0.1494(3) -0.0286(2) 0.0145(5) Uani 1 1 d .
H1 H 0.3406 0.0777 -0.0212 0.017 Uiso 1 1 calc R
N2 N 0.8096(3) 0.3568(3) 0.6481(3) 0.0146(5) Uani 1 1 d .
H2 H 0.7640 0.3992 0.6992 0.018 Uiso 1 1 calc R
C1 C 0.4926(3) 0.2110(3) 0.0698(3) 0.0139(5) Uani 1 1 d .
C2 C 0.4684(4) 0.3137(3) -0.1321(3) 0.0174(6) Uani 1 1 d .
H2A H 0.4739 0.3659 -0.2004 0.021 Uiso 1 1 calc R
C3 C 0.3761(4) 0.2058(3) -0.1434(3) 0.0164(6) Uani 1 1 d .
C4 C 0.2687(4) 0.1445(4) -0.2605(3) 0.0224(7) Uani 1 1 d .
H4A H 0.2763 0.1924 -0.3347 0.034 Uiso 1 1 calc R
H4B H 0.1738 0.1465 -0.2432 0.034 Uiso 1 1 calc R
H4C H 0.2851 0.0541 -0.2808 0.034 Uiso 1 1 calc R
C5 C 0.7496(4) 0.2490(3) 0.5695(3) 0.0178(6) Uani 1 1 d .
C6 C 0.9970(4) 0.3162(4) 0.5612(3) 0.0223(7) Uani 1 1 d .
H6 H 1.0897 0.3266 0.5454 0.027 Uiso 1 1 calc R
C7 C 0.9488(4) 0.3979(3) 0.6442(3) 0.0199(6) Uani 1 1 d .
C8 C 1.0221(3) 0.5198(3) 0.7307(3) 0.0189(6) Uani 1 1 d .
H8A H 1.1169 0.5400 0.7145 0.028 Uiso 1 1 calc R
H8B H 1.0301 0.5061 0.8223 0.028 Uiso 1 1 calc R
H8C H 0.9669 0.5924 0.7113 0.028 Uiso 1 1 calc R
O1 O 0.7679(3) 0.0725(2) 1.0095(2) 0.0202(5) Uani 1 1 d .
C10 C 0.7823(4) 0.1122(4) 0.8845(3) 0.0226(7) Uani 1 1 d .
H10A H 0.6945 0.1447 0.8401 0.027 Uiso 1 1 calc R
H10B H 0.8022 0.0383 0.8275 0.027 Uiso 1 1 calc R
C11 C 0.9061(4) 0.2200(4) 0.9155(4) 0.0251(7) Uani 1 1 d .
H11A H 0.9581 0.2200 0.8444 0.030 Uiso 1 1 calc R
H11B H 0.8734 0.3063 0.9300 0.030 Uiso 1 1 calc R
C12 C 0.9973(4) 0.1847(4) 1.0398(4) 0.0249(7) Uani 1 1 d .
H12A H 1.0573 0.1168 1.0207 0.030 Uiso 1 1 calc R
H12B H 1.0583 0.2618 1.0909 0.030 Uiso 1 1 calc R
C13 C 0.8872(4) 0.1345(4) 1.1101(3) 0.0249(7) Uani 1 1 d .
H13A H 0.9248 0.0712 1.1688 0.030 Uiso 1 1 calc R
H13B H 0.8584 0.2069 1.1626 0.030 Uiso 1 1 calc R

loop_
_atom_site_aniso_label
_atom_site_aniso_U_11
_atom_site_aniso_U_22
_atom_site_aniso_U_33
_atom_site_aniso_U_23
_atom_site_aniso_U_13
_atom_site_aniso_U_12
Bi1 0.01507(7) 0.01356(6) 0.01097(6) 0.00097(4) 0.00397(4) 0.00124(4)
Cl1 0.0156(3) 0.0178(3) 0.0166(3) 0.0029(3) 0.0068(3) 0.0011(3)
Cl2 0.0176(3) 0.0193(3) 0.0164(3) 0.0030(3) 0.0047(3) -0.0004(3)
Cl3 0.0224(4) 0.0213(4) 0.0200(3) -0.0017(3) 0.0104(3) -0.0040(3)
S1 0.0205(4) 0.0180(3) 0.0120(3) 0.0017(3) 0.0042(3) 0.0060(3)
S2 0.0204(4) 0.0155(3) 0.0189(3) 0.0016(3) 0.0073(3) -0.0011(3)
S3 0.0230(4) 0.0200(4) 0.0172(3) 0.0061(3) 0.0026(3) -0.0012(3)
S4 0.0218(4) 0.0242(4) 0.0232(4) -0.0038(3) 0.0078(3) 0.0026(3)
N1 0.0168(12) 0.0133(11) 0.0144(11) 0.0037(9) 0.0048(10) 0.0017(9)
N2 0.0136(12) 0.0148(11) 0.0156(11) 0.0010(9) 0.0034(9) 0.0026(9)
C1 0.0157(14) 0.0133(12) 0.0149(13) 0.0014(10) 0.0074(11) 0.0043(10)
C2 0.0214(15) 0.0181(14) 0.0161(13) 0.0063(11) 0.0095(12) 0.0040(11)
C3 0.0199(15) 0.0174(14) 0.0139(13) 0.0038(11) 0.0056(11) 0.0062(11)
C4 0.0242(17) 0.0274(17) 0.0153(14) 0.0067(12) 0.0021(12) 0.0029(13)
C5 0.0196(15) 0.0196(14) 0.0154(13) 0.0053(11) 0.0050(12) 0.0031(12)
C6 0.0169(16) 0.0263(17) 0.0245(16) 0.0024(13) 0.0064(13) 0.0027(13)
C7 0.0204(16) 0.0210(15) 0.0185(14) 0.0030(12) 0.0042(12) 0.0020(12)
C8 0.0142(14) 0.0155(14) 0.0235(15) -0.0011(12) 0.0017(12) -0.0069(11)
O1 0.0216(12) 0.0211(11) 0.0170(10) 0.0032(9) 0.0049(9) -0.0039(9)
C10 0.0291(18) 0.0254(16) 0.0147(14) 0.0036(12) 0.0065(13) 0.0058(14)
C11 0.0257(18) 0.0248(17) 0.0275(17) 0.0090(14) 0.0103(14) 0.0009(14)
C12 0.0219(17) 0.0250(17) 0.0265(17) 0.0013(13) 0.0061(14) -0.0038(13)
C13 0.0251(18) 0.0296(18) 0.0168(14) 0.0024(13) 0.0029(13) -0.0084(14)

loop_
_atom_type_symbol
_atom_type_description
_atom_type_scat_dispersion_real
_atom_type_scat_dispersion_imag
_atom_type_scat_source
C C 0.0033 0.0016 'International Tables Vol C Tables 4.2.6.8 and 6.1.1.4'
H H 0.0000 0.0000 'International Tables Vol C Tables 4.2.6.8 and 6.1.1.4'
Bi Bi -4.1077 10.2566 'International Tables Vol C Tables 4.2.6.8 and 6.1.1.4'
Cl Cl 0.1484 0.1585 'International Tables Vol C Tables 4.2.6.8 and 6.1.1.4'
N N 0.0061 0.0033 'International Tables Vol C Tables 4.2.6.8 and 6.1.1.4'
O O 0.0106 0.0060 'International Tables Vol C Tables 4.2.6.8 and 6.1.1.4'
S S 0.1246 0.1234 'International Tables Vol C Tables 4.2.6.8 and 6.1.1.4'

loop_
_geom_angle_atom_site_label_1
_geom_angle_atom_site_label_2
_geom_angle_atom_site_label_3
_geom_angle
_geom_angle_site_symmetry_3
Cl3 Bi1 S1 96.20(3) .
Cl3 Bi1 S3 88.03(3) .
S1 Bi1 S3 78.85(3) .
Cl3 Bi1 Cl2 95.10(2) .
S1 Bi1 Cl2 91.89(2) .
S3 Bi1 Cl2 170.51(3) .
Cl3 Bi1 Cl1 169.61(2) .
S1 Bi1 Cl1 93.84(2) .
S3 Bi1 Cl1 91.30(2) .
Cl2 Bi1 Cl1 87.21(2) .
Cl3 Bi1 Cl1 87.89(2) 2_666
S1 Bi1 Cl1 170.32(2) 2_666
S3 Bi1 Cl1 92.57(2) 2_666
Cl2 Bi1 Cl1 96.49(2) 2_666
Cl1 Bi1 Cl1 81.79(2) 2_666
Bi1 Cl1 Bi1 98.22(2) 2_666
C1 S1 Bi1 104.54(11) .
C1 S2 C2 91.55(15) .
C5 S3 Bi1 101.73(11) .
C5 S4 C6 92.01(17) .
C1 N1 C3 115.3(3) .
C1 N1 H1 122.4 .
C3 N1 H1 122.4 .
C5 N2 C7 115.8(3) .
C5 N2 H2 122.1 .
C7 N2 H2 122.1 .
N1 C1 S2 110.3(2) .
N1 C1 S1 123.9(2) .
S2 C1 S1 125.66(19) .
C3 C2 S2 111.0(2) .
C3 C2 H2A 124.5 .
S2 C2 H2A 124.5 .
C2 C3 N1 111.8(3) .
C2 C3 C4 128.1(3) .
N1 C3 C4 120.0(3) .
C3 C4 H4A 109.5 .
C3 C4 H4B 109.5 .
H4A C4 H4B 109.5 .
C3 C4 H4C 109.5 .
H4A C4 H4C 109.5 .
H4B C4 H4C 109.5 .
N2 C5 S4 109.6(2) .
N2 C5 S3 125.4(3) .
S4 C5 S3 125.0(2) .
C7 C6 S4 111.2(3) .
C7 C6 H6 124.4 .
S4 C6 H6 124.4 .
C6 C7 N2 111.4(3) .
C6 C7 C8 130.5(3) .
N2 C7 C8 118.2(3) .
C7 C8 H8A 109.5 .
C7 C8 H8B 109.5 .
H8A C8 H8B 109.5 .
C7 C8 H8C 109.5 .
H8A C8 H8C 109.5 .
H8B C8 H8C 109.5 .
C13 O1 C10 109.4(3) .
O1 C10 C11 105.5(3) .
O1 C10 H10A 110.6 .
C11 C10 H10A 110.6 .
O1 C10 H10B 110.6 .
C11 C10 H10B 110.6 .
H10A C10 H10B 108.8 .
C12 C11 C10 102.8(3) .
C12 C11 H11A 111.2 .
C10 C11 H11A 111.2 .
C12 C11 H11B 111.2 .
C10 C11 H11B 111.2 .
H11A C11 H11B 109.1 .
C13 C12 C11 101.8(3) .
C13 C12 H12A 111.4 .
C11 C12 H12A 111.4 .
C13 C12 H12B 111.4 .
C11 C12 H12B 111.4 .
H12A C12 H12B 109.3 .
O1 C13 C12 106.0(3) .
O1 C13 H13A 110.5 .
C12 C13 H13A 110.5 .
O1 C13 H13B 110.5 .
C12 C13 H13B 110.5 .
H13A C13 H13B 108.7 .

loop_
_geom_bond_atom_site_label_1
_geom_bond_atom_site_label_2
_geom_bond_distance
_geom_bond_site_symmetry_2
Bi1 Cl3 2.5888(8) .
Bi1 S1 2.6861(8) .
Bi1 S3 2.7616(8) .
Bi1 Cl2 2.7721(8) .
Bi1 Cl1 2.8396(7) .
Bi1 Cl1 2.9388(8) 2_666
Cl1 Bi1 2.9387(8) 2_666
S1 C1 1.723(3) .
S2 C1 1.705(3) .
S2 C2 1.719(3) .
S3 C5 1.728(3) .
S4 C5 1.708(4) .
S4 C6 1.719(4) .
N1 C1 1.330(4) .
N1 C3 1.383(4) .
N1 H1 0.8800 .
N2 C5 1.337(4) .
N2 C7 1.392(4) .
N2 H2 0.8800 .
C2 C3 1.350(4) .
C2 H2A 0.9500 .
C3 C4 1.487(5) .
C4 H4A 0.9800 .
C4 H4B 0.9800 .
C4 H4C 0.9800 .
C6 C7 1.348(5) .
C6 H6 0.9500 .
C7 C8 1.513(4) .
C8 H8A 0.9800 .
C8 H8B 0.9800 .
C8 H8C 0.9800 .
O1 C13 1.449(4) .
O1 C10 1.450(4) .
C10 C11 1.525(5) .
C10 H10A 0.9900 .
C10 H10B 0.9900 .
C11 C12 1.520(5) .
C11 H11A 0.9900 .
C11 H11B 0.9900 .
C12 C13 1.509(5) .
C12 H12A 0.9900 .
C12 H12B 0.9900 .
C13 H13A 0.9900 .
C13 H13B 0.9900 .
